data_4308499
loop_
_publ_author_name
'Torben R. Jensen'
'Nicolas G\'erentes'
'Josua Jepsen'
'Rita G. Hazell'
'Hans J. Jakobsen'

_publ_section_title
;
New Amine-Templated Zinc Phosphates with a Temperature-Induced Increase of
Structural Dimensionality
;
_journal_name_full 'Inorganic Chemistry'
_journal_page_first 658
_journal_page_last 665
_journal_paper_doi 10.1021/ic049156g
_journal_volume 44
_journal_year 2005
_chemical_formula_moiety 'H3 O12 P3 Zn2, 2(C2 H7 N)'
_chemical_formula_sum 'C4 H17 N2 O12 P3 Zn2'
_chemical_formula_weight 508.89
_chemical_name_systematic
; 
 ? 
;
_space_group_IT_number 13
_symmetry_cell_setting monoclinic
_symmetry_space_group_name_Hall '-P 2yac'
_symmetry_space_group_name_H-M 'P 1 2/n 1'
_atom_sites_solution_hydrogens geom
_atom_sites_solution_primary direct
_atom_sites_solution_secondary difmap
_audit_creation_method SHELXL-97
_cell_angle_alpha 90.00
_cell_angle_beta 98.1980(10)
_cell_angle_gamma 90.00
_cell_formula_units_Z 2
_cell_length_a 11.7877(4)
_cell_length_b 5.2093(2)
_cell_length_c 12.2031(4)
_cell_measurement_reflns_used 2391
_cell_measurement_temperature 295
_cell_measurement_theta_max 30.486
_cell_measurement_theta_min 2.248
_cell_volume 741.68(5)
_computing_cell_refinement 'Bruker SMART'
_computing_data_collection 'Bruker SMART'
_computing_data_reduction 'Bruker SHELXTL'
_computing_molecular_graphics 'Bruker SHELXTL'
_computing_publication_material 'Bruker SHELXTL'
_computing_structure_refinement 'SHELXL-97 (Sheldrick, 1997)'
_computing_structure_solution 'SHELXS-97 (Sheldrick, 1990)'
_diffrn_ambient_temperature 295
_diffrn_measured_fraction_theta_full 0.955
_diffrn_measured_fraction_theta_max 0.955
_diffrn_measurement_device_type 'CCD area detector'
_diffrn_measurement_method ' omega scans'
_diffrn_radiation_monochromator graphite
_diffrn_radiation_source 'fine-focus sealed tube'
_diffrn_radiation_type MoK\a
_diffrn_radiation_wavelength 0.71073
_diffrn_reflns_av_R_equivalents 0.0544
_diffrn_reflns_av_sigmaI/netI 0.0131
_diffrn_reflns_limit_h_max 16
_diffrn_reflns_limit_h_min -16
_diffrn_reflns_limit_k_max 7
_diffrn_reflns_limit_k_min -7
_diffrn_reflns_limit_l_max 17
_diffrn_reflns_limit_l_min -17
_diffrn_reflns_number 9562
_diffrn_reflns_theta_full 30.52
_diffrn_reflns_theta_max 30.52
_diffrn_reflns_theta_min 2.25
_exptl_absorpt_coefficient_mu 3.623
_exptl_absorpt_correction_T_max 0.6674
_exptl_absorpt_correction_T_min 0.3586
_exptl_absorpt_correction_type integration
_exptl_absorpt_process_details 'XPREP, 1995'
_exptl_crystal_colour colourless
_exptl_crystal_density_diffrn 2.278
_exptl_crystal_density_meas ?
_exptl_crystal_density_method .
_exptl_crystal_description block
_exptl_crystal_F_000 512
_exptl_crystal_size_max 0.42
_exptl_crystal_size_mid 0.22
_exptl_crystal_size_min 0.12
_refine_diff_density_max 1.129
_refine_diff_density_min -0.701
_refine_diff_density_rms 0.115
_refine_ls_extinction_method none
_refine_ls_goodness_of_fit_ref 1.098
_refine_ls_hydrogen_treatment mixed
_refine_ls_matrix_type full
_refine_ls_number_parameters 108
_refine_ls_number_reflns 2174
_refine_ls_number_restraints 0
_refine_ls_restrained_S_all 1.098
_refine_ls_R_factor_all 0.0288
_refine_ls_R_factor_gt 0.0267
_refine_ls_shift/su_max 0.002
_refine_ls_shift/su_mean 0.000
_refine_ls_structure_factor_coef Fsqd
_refine_ls_weighting_details 'calc w=1/[\s^2^(Fo^2^)+(0.0486P)^2^+0.3967P] where P=(Fo^2^+2Fc^2^)/3'
_refine_ls_weighting_scheme calc
_refine_ls_wR_factor_gt 0.0730
_refine_ls_wR_factor_ref 0.0745
_reflns_number_gt 2032
_reflns_number_total 2174
_reflns_threshold_expression >2sigma(I)
_cod_data_source_file ic049156gsi20041118_012723_3.cif
_cod_data_source_block AUII
_cod_original_sg_symbol_Hall '-p 2yac'
_cod_database_code 4308499

loop_
_publ_contact_author
;      Rita Hazell
    Department of Chemistry, University of Aarhus
    Langelandsgade 140
    DK-8000 Aarhus C, Denmark
    Phone: +45 8942 3894
    Fax:   +45 8619 6199
    E-mail: haz@chem.au.dk
;
;    Torben R. Jensen,
    Interdiciplinary Nanoscience Center
    Department of Chemistry, University of Aarhus
    Langelandsgade 140
    DK-8000 Aarhus C, Denmark
    Phone: +45 8942 3894
    Fax:   +45 8619 6199
    E-mail: trj@chem.au.dk
;

loop_
_symmetry_equiv_pos_as_xyz
'x, y, z'
'-x+1/2, y, -z+1/2'
'-x, -y, -z'
'x-1/2, -y, z-1/2'

loop_
_atom_site_label
_atom_site_type_symbol
_atom_site_fract_x
_atom_site_fract_y
_atom_site_fract_z
_atom_site_U_iso_or_equiv
_atom_site_adp_type
_atom_site_occupancy
_atom_site_symmetry_multiplicity
_atom_site_calc_flag
_atom_site_refinement_flags
_atom_site_disorder_assembly
_atom_site_disorder_group
Zn1 Zn 0.394168(16) 0.20143(4) 0.571722(16) 0.01403(8) Uani 1 1 d . . .
P1 P 0.66271(4) 0.28293(8) 0.56642(4) 0.01287(10) Uani 1 1 d . . .
P2 P 0.2500 0.42574(12) 0.7500 0.01487(13) Uani 1 2 d S . .
O1 O 0.76818(11) 0.2175(3) 0.65303(12) 0.0189(3) Uani 1 1 d . . .
H1O H 0.7506 0.2287 0.7155 0.028 Uiso 0.50 1 calc PR . .
O2 O 0.55656(12) 0.1880(3) 0.61165(12) 0.0250(3) Uani 1 1 d . . .
O3 O 0.32334(12) -0.1382(3) 0.54191(10) 0.0189(3) Uani 1 1 d . . .
O4 O 0.66306(14) 0.5699(3) 0.54478(11) 0.0240(3) Uani 1 1 d . . .
O5 O 0.34855(12) 0.2689(3) 0.71909(12) 0.0209(3) Uani 1 1 d . . .
O6 O 0.19681(12) 0.6013(3) 0.65249(13) 0.0271(3) Uani 1 1 d . . .
H6O H 0.2478 0.6833 0.6294 0.041 Uiso 1 1 calc R . .
C1 C 0.5689(2) 0.7261(4) 0.7911(2) 0.0290(4) Uani 1 1 d . . .
H1A H 0.6399 0.6571 0.8278 0.043 Uiso 1 1 calc R . .
H1B H 0.5784 0.7786 0.7176 0.043 Uiso 1 1 calc R . .
H1C H 0.5103 0.5972 0.7874 0.043 Uiso 1 1 calc R . .
C2 C 0.52346(18) 0.8877(4) 0.97084(16) 0.0244(4) Uani 1 1 d . . .
H2A H 0.5978 0.8396 1.0101 0.029 Uiso 1 1 calc R . .
H2B H 0.4725 0.7418 0.9717 0.029 Uiso 1 1 calc R . .
N1 N 0.53502(14) 0.9533(3) 0.85466(14) 0.0220(3) Uani 1 1 d . . .
H1NA H 0.5881 1.0774 0.8544 0.047(9) Uiso 1 1 calc R . .
H1NB H 0.4678 1.0155 0.8207 0.019(6) Uiso 1 1 calc R . .

loop_
_atom_site_aniso_label
_atom_site_aniso_U_11
_atom_site_aniso_U_22
_atom_site_aniso_U_33
_atom_site_aniso_U_23
_atom_site_aniso_U_13
_atom_site_aniso_U_12
Zn1 0.01492(12) 0.01478(13) 0.01282(12) 0.00015(6) 0.00352(8) -0.00025(6)
P1 0.0144(2) 0.0139(2) 0.01045(19) 0.00103(14) 0.00249(15) -0.00005(14)
P2 0.0151(3) 0.0180(3) 0.0126(3) 0.000 0.0059(2) 0.000
O1 0.0143(6) 0.0273(7) 0.0147(6) 0.0023(5) 0.0010(5) 0.0032(5)
O2 0.0153(6) 0.0384(9) 0.0217(7) 0.0059(6) 0.0038(5) -0.0028(5)
O3 0.0292(7) 0.0150(5) 0.0137(6) -0.0030(5) 0.0070(5) -0.0058(5)
O4 0.0392(8) 0.0141(6) 0.0176(6) 0.0012(5) 0.0004(6) 0.0026(6)
O5 0.0220(6) 0.0262(7) 0.0158(6) -0.0020(5) 0.0078(5) 0.0060(5)
O6 0.0205(6) 0.0353(8) 0.0269(7) 0.0156(6) 0.0084(5) 0.0021(6)
C1 0.0335(11) 0.0248(10) 0.0299(11) -0.0028(8) 0.0091(9) 0.0006(8)
C2 0.0270(9) 0.0259(10) 0.0200(9) 0.0025(7) 0.0023(7) -0.0008(8)
N1 0.0215(7) 0.0234(8) 0.0214(7) 0.0013(6) 0.0041(6) -0.0006(6)

loop_
_atom_type_symbol
_atom_type_description
_atom_type_scat_dispersion_real
_atom_type_scat_dispersion_imag
_atom_type_scat_source
C C 0.0033 0.0016 'International Tables Vol C Tables 4.2.6.8 and 6.1.1.4'
H H 0.0000 0.0000 'International Tables Vol C Tables 4.2.6.8 and 6.1.1.4'
N N 0.0061 0.0033 'International Tables Vol C Tables 4.2.6.8 and 6.1.1.4'
O O 0.0106 0.0060 'International Tables Vol C Tables 4.2.6.8 and 6.1.1.4'
P P 0.1023 0.0942 'International Tables Vol C Tables 4.2.6.8 and 6.1.1.4'
Zn Zn 0.2839 1.4301 'International Tables Vol C Tables 4.2.6.8 and 6.1.1.4'

loop_
_geom_angle_atom_site_label_1
_geom_angle_atom_site_label_2
_geom_angle_atom_site_label_3
_geom_angle
_geom_angle_site_symmetry_1
_geom_angle_site_symmetry_3
_geom_angle_publ_flag
O4 Zn1 O2 116.71(7) 3_666 . ?
O4 Zn1 O3 109.20(6) 3_666 . ?
O2 Zn1 O3 113.46(7) . . ?
O4 Zn1 O5 117.00(6) 3_666 . ?
O2 Zn1 O5 99.62(6) . . ?
O3 Zn1 O5 99.46(6) . . ?
O4 P1 O2 113.96(9) . . ?
O4 P1 O1 108.26(8) . . ?
O2 P1 O1 107.60(8) . . ?
O4 P1 O3 109.10(8) . 3_656 ?
O2 P1 O3 110.12(8) . 3_656 ?
O1 P1 O3 107.57(8) . 3_656 ?
O5 P2 O5 114.55(12) 2_556 . ?
O5 P2 O6 111.49(8) 2_556 2_556 ?
O5 P2 O6 105.53(8) . 2_556 ?
O5 P2 O6 105.53(8) 2_556 . ?
O5 P2 O6 111.49(8) . . ?
O6 P2 O6 108.20(14) 2_556 . ?
P1 O1 H1O 109.5 . . ?
P1 O2 Zn1 137.99(10) . . ?
P1 O3 Zn1 120.06(8) 3_656 . ?
P1 O4 Zn1 137.47(9) . 3_666 ?
P2 O5 Zn1 129.82(9) . . ?
P2 O6 H6O 109.5 . . ?
N1 C1 H1A 109.5 . . ?
N1 C1 H1B 109.5 . . ?
H1A C1 H1B 109.5 . . ?
N1 C1 H1C 109.5 . . ?
H1A C1 H1C 109.5 . . ?
H1B C1 H1C 109.5 . . ?
N1 C2 C2 111.1(2) . 3_677 ?
N1 C2 H2A 109.4 . . ?
C2 C2 H2A 109.4 3_677 . ?
N1 C2 H2B 109.4 . . ?
C2 C2 H2B 109.4 3_677 . ?
H2A C2 H2B 108.0 . . ?
C2 N1 C1 112.31(17) . . ?
C2 N1 H1NA 109.1 . . ?
C1 N1 H1NA 109.1 . . ?
C2 N1 H1NB 109.1 . . ?
C1 N1 H1NB 109.1 . . ?
H1NA N1 H1NB 107.9 . . ?

loop_
_geom_bond_atom_site_label_1
_geom_bond_atom_site_label_2
_geom_bond_distance
_geom_bond_site_symmetry_2
_geom_bond_publ_flag
Zn1 O4 1.9031(14) 3_666 ?
Zn1 O2 1.9080(14) . ?
Zn1 O3 1.9678(13) . ?
Zn1 O5 1.9805(14) . ?
P1 O4 1.5181(14) . ?
P1 O2 1.5205(15) . ?
P1 O1 1.5505(14) . ?
P1 O3 1.5509(13) 3_656 ?
P2 O5 1.5115(14) 2_556 ?
P2 O5 1.5115(14) . ?
P2 O6 1.5596(15) 2_556 ?
P2 O6 1.5596(15) . ?
O1 H1O 0.8200 . ?
O6 H6O 0.8200 . ?
C1 N1 1.500(3) . ?
C1 H1A 0.9600 . ?
C1 H1B 0.9600 . ?
C1 H1C 0.9600 . ?
C2 N1 1.483(3) . ?
C2 C2 1.514(4) 3_677 ?
C2 H2A 0.9700 . ?
C2 H2B 0.9700 . ?
N1 H1NA 0.9000 . ?
N1 H1NB 0.9000 . ?

loop_
_geom_hbond_atom_site_label_D
_geom_hbond_atom_site_label_H
_geom_hbond_atom_site_label_A
_geom_hbond_distance_DH
_geom_hbond_distance_HA
_geom_hbond_distance_DA
_geom_hbond_angle_DHA
_geom_hbond_site_symmetry_A
_geom_hbond_publ_flag
N1 H1NB O5 0.90 2.18 3.039(2) 158.8 1_565 ?
N1 H1NA O1 0.90 1.86 2.710(2) 157.1 2_666 ?
O1 H1O O1 0.82 1.65 2.465(2) 170.7 2_656 ?
O6 H6O O3 0.82 1.75 2.542(2) 161.4 1_565 ?
